data_4020947
loop_
_publ_author_name
'Daniel B. Werz'
'Rolf Gleiter'
'Frank Rominger'

_publ_section_title
;
 Cyclic Tetra- and Hexaynes Containing 1,4-Donor-Substituted
 Butadiyne Units: Synthesis and Supramolecular Organization
;
_journal_name_full 'Journal of Organic Chemistry'
_journal_page_first 2945
_journal_page_last 2952
_journal_paper_doi 10.1021/jo035882+
_journal_volume 69
_journal_year 2004
_chemical_formula_sum 'C33 H36 Se6'
_chemical_formula_weight 906.38
_space_group_IT_number 148
_symmetry_cell_setting rhombohedral
_symmetry_space_group_name_Hall '-R 3'
_symmetry_space_group_name_H-M 'R -3 :H'
_cell_angle_alpha 90.00
_cell_angle_beta 90.00
_cell_angle_gamma 120.00
_cell_formula_units_Z 6
_cell_length_a 24.5326(5)
_cell_length_b 24.5326(5)
_cell_length_c 9.9793(3)
_cell_measurement_temperature 200(2)
_cell_volume 5201.4(2)
_diffrn_ambient_temperature 200(2)
_exptl_crystal_density_diffrn 1.736
_cod_depositor_comments
;
The following automatic conversions were performed:
'_symmetry_cell_setting' value 'Rhombohedral' changed to 'rhombohedral'
according to '/home/saulius/struct/CIF-dictionaries/cif_core.dic'
dictionary named 'cif_core.dic' version 2.4.1 from 2010-06-29.

Automatic conversion script
Id: cif_fix_enum 1527 2010-12-29 10:47:43Z saulius 
;
_cod_original_sg_symbol_H-M 'R -3'
_cod_database_code 4020947

loop_
_symmetry_equiv_pos_as_xyz
'x, y, z'
'-y, x-y, z'
'-x+y, -x, z'
'x+2/3, y+1/3, z+1/3'
'-y+2/3, x-y+1/3, z+1/3'
'-x+y+2/3, -x+1/3, z+1/3'
'x+1/3, y+2/3, z+2/3'
'-y+1/3, x-y+2/3, z+2/3'
'-x+y+1/3, -x+2/3, z+2/3'
'-x, -y, -z'
'y, -x+y, -z'
'x-y, x, -z'
'-x+2/3, -y+1/3, -z+1/3'
'y+2/3, -x+y+1/3, -z+1/3'
'x-y+2/3, x+1/3, -z+1/3'
'-x+1/3, -y+2/3, -z+2/3'
'y+1/3, -x+y+2/3, -z+2/3'
'x-y+1/3, x+2/3, -z+2/3'

loop_
_atom_site_label
_atom_site_type_symbol
_atom_site_fract_x
_atom_site_fract_y
_atom_site_fract_z
_atom_site_U_iso_or_equiv
_atom_site_adp_type
_atom_site_occupancy
_atom_site_symmetry_multiplicity
_atom_site_calc_flag
_atom_site_refinement_flags
_atom_site_disorder_assembly
_atom_site_disorder_group
Se1 Se 0.12044(2) 0.42804(2) 0.16482(5) 0.05172(16) Uani 1 1 d . . .
Se2 Se 0.35124(2) 0.40356(2) -0.27192(5) 0.05082(16) Uani 1 1 d . . .
C2 C 0.1729(2) 0.4180(2) 0.0517(4) 0.0451(10) Uani 1 1 d . . .
C3 C 0.2096(2) 0.4122(2) -0.0177(4) 0.0442(10) Uani 1 1 d . . .
C4 C 0.2524(2) 0.4074(2) -0.0989(4) 0.0427(10) Uani 1 1 d . . .
C5 C 0.2902(2) 0.4044(2) -0.1693(4) 0.0435(10) Uani 1 1 d . . .
C7 C 0.3931(3) 0.4916(2) -0.3292(5) 0.0613(13) Uani 1 1 d . . .
H7A H 0.4318 0.5007 -0.3784 0.074 Uiso 1 1 calc R . .
H7B H 0.3651 0.4964 -0.3937 0.074 Uiso 1 1 calc R . .
C8 C 0.4111(2) 0.5410(2) -0.2219(5) 0.0596(13) Uani 1 1 d . . .
H8A H 0.3750 0.5275 -0.1602 0.072 Uiso 1 1 calc R . .
H8B H 0.4192 0.5808 -0.2647 0.072 Uiso 1 1 calc R . .
C9 C 0.4687(2) 0.5537(2) -0.1404(5) 0.0513(11) Uani 1 1 d . . .
H9A H 0.5048 0.5664 -0.2017 0.062 Uiso 1 1 calc R . .
H9B H 0.4604 0.5145 -0.0946 0.062 Uiso 1 1 calc R . .
C10 C 0.4859(2) 0.6053(2) -0.0362(4) 0.0478(11) Uani 1 1 d . . .
H10A H 0.4876 0.6422 -0.0802 0.057 Uiso 1 1 calc R . .
H10B H 0.4525 0.5899 0.0328 0.057 Uiso 1 1 calc R . .
C11 C 0.0779(2) 0.4525(2) 0.0307(5) 0.0539(12) Uani 1 1 d . . .
H11A H 0.0596 0.4193 -0.0388 0.065 Uiso 1 1 calc R . .
H11B H 0.0428 0.4544 0.0748 0.065 Uiso 1 1 calc R . .
C21 C 0.2855(3) 0.6054(3) 0.1681(8) 0.0845(18) Uani 1 1 d . . .
H21 H 0.2524 0.5629 0.1721 0.101 Uiso 1 1 calc R . .
C31 C 0.3686(19) 0.7152(14) -0.380(5) 0.113(8) Uiso 0.17 1 d PG . .
C32 C 0.3193(19) 0.6726(18) -0.460(4) 0.113(8) Uiso 0.17 1 d PG . .
C33 C 0.2705(15) 0.6181(19) -0.404(5) 0.113(8) Uiso 0.17 1 d PG . .
C34 C 0.2709(16) 0.6062(17) -0.268(5) 0.113(8) Uiso 0.17 1 d PG . .
C35 C 0.320(2) 0.6487(17) -0.188(4) 0.113(8) Uiso 0.17 1 d PG . .
C36 C 0.3691(19) 0.7033(16) -0.244(5) 0.113(8) Uiso 0.17 1 d PG . .

loop_
_atom_site_aniso_label
_atom_site_aniso_U_11
_atom_site_aniso_U_22
_atom_site_aniso_U_33
_atom_site_aniso_U_23
_atom_site_aniso_U_13
_atom_site_aniso_U_12
Se1 0.0528(3) 0.0679(3) 0.0422(3) 0.0083(2) 0.0083(2) 0.0360(3)
Se2 0.0500(3) 0.0563(3) 0.0519(3) -0.0050(2) 0.0029(2) 0.0309(2)
C2 0.043(2) 0.047(3) 0.044(2) 0.0001(19) -0.0023(19) 0.021(2)
C3 0.046(3) 0.049(3) 0.039(2) 0.0000(19) -0.007(2) 0.025(2)
C4 0.044(2) 0.046(2) 0.040(2) -0.0003(19) -0.0054(19) 0.023(2)
C5 0.046(2) 0.049(3) 0.040(2) 0.0005(19) -0.004(2) 0.027(2)
C7 0.062(3) 0.066(3) 0.044(3) 0.000(2) 0.003(2) 0.023(3)
C8 0.060(3) 0.051(3) 0.063(3) 0.003(2) 0.000(2) 0.023(3)
C9 0.058(3) 0.053(3) 0.046(2) -0.001(2) 0.003(2) 0.030(2)
C10 0.050(3) 0.040(2) 0.048(3) 0.006(2) 0.009(2) 0.019(2)
C11 0.042(3) 0.065(3) 0.056(3) 0.008(2) 0.000(2) 0.027(2)
C21 0.063(4) 0.050(3) 0.123(5) 0.001(3) 0.003(3) 0.015(3)

loop_
_geom_bond_atom_site_label_1
_geom_bond_atom_site_label_2
_geom_bond_distance
_geom_bond_site_symmetry_2
_geom_bond_publ_flag
Se1 C2 1.819(5) . ?
Se1 C11 1.966(5) . ?
Se2 C5 1.822(4) . ?
Se2 C7 1.956(5) . ?
C2 C3 1.198(6) . ?
C3 C4 1.379(6) . ?
C4 C5 1.195(6) . ?
C7 C8 1.509(7) . ?
C8 C9 1.521(7) . ?
C9 C10 1.525(6) . ?
C10 C11 1.492(6) 2_665 ?
C11 C10 1.492(6) 3_565 ?
C21 C21 1.368(5) 15 ?
C21 C21 1.368(5) 14_455 ?
C31 C34 0.61(8) 13_564 ?
C31 C33 0.79(6) 3_565 ?
C31 C36 0.89(6) 15_554 ?
C31 C32 1.09(4) 3_565 ?
C31 C35 1.19(9) 13_564 ?
C31 C36 1.26(5) 14_454 ?
C31 C33 1.36(11) 13_564 ?
C31 C32 1.3900 . ?
C31 C36 1.3900 . ?
C31 C31 1.42(7) 15_554 ?
C31 C31 1.42(7) 14_454 ?
C31 C34 1.52(4) 3_565 ?
C32 C35 0.30(6) 14_454 ?
C32 C35 0.61(8) 13_564 ?
C32 C36 0.74(6) 15_554 ?
C32 C32 0.76(6) 2_665 ?
C32 C32 0.76(7) 3_565 ?
C32 C35 0.83(4) 15_554 ?
C32 C36 0.98(8) 13_564 ?
C32 C31 1.09(5) 2_665 ?
C32 C34 1.26(7) 14_454 ?
C32 C33 1.33(7) 3_565 ?
C32 C36 1.36(5) 14_454 ?
C32 C33 1.3900 . ?
C33 C36 0.61(7) 13_564 ?
C33 C31 0.79(5) 2_665 ?
C33 C34 1.21(5) 14_454 ?
C33 C35 1.31(6) 14_454 ?
C33 C32 1.33(6) 2_665 ?
C33 C31 1.36(8) 13_564 ?
C33 C34 1.3900 . ?
C33 C35 1.62(6) 15_554 ?
C33 C34 1.69(5) 15_554 ?
C33 C31 1.75(5) 3_565 ?
C33 C36 1.87(4) 15_554 ?
C34 C31 0.61(6) 13_564 ?
C34 C33 1.21(4) 15_554 ?
C34 C32 1.26(5) 15_554 ?
C34 C36 1.29(6) 2_665 ?
C34 C36 1.38(6) 3_565 ?
C34 C35 1.3900 . ?
C34 C31 1.52(5) 2_665 ?
C34 C36 1.66(9) 13_564 ?
C34 C33 1.69(5) 14_454 ?
C34 C32 1.78(7) 13_564 ?
C34 C35 1.83(7) 3_565 ?
C35 C32 0.30(6) 15_554 ?
C35 C32 0.61(8) 13_564 ?
C35 C35 0.68(7) 3_565 ?
C35 C35 0.68(7) 2_665 ?
C35 C32 0.83(5) 14_454 ?
C35 C36 0.88(5) 3_565 ?
C35 C36 1.03(6) 2_665 ?
C35 C31 1.19(7) 13_564 ?
C35 C33 1.31(7) 15_554 ?
C35 C36 1.3900 . ?
C35 C33 1.62(7) 14_454 ?
C36 C33 0.61(9) 13_564 ?
C36 C32 0.74(5) 14_454 ?
C36 C35 0.88(6) 2_665 ?
C36 C31 0.89(6) 14_454 ?
C36 C32 0.98(8) 13_564 ?
C36 C35 1.03(7) 3_565 ?
C36 C31 1.26(5) 15_554 ?
C36 C34 1.29(6) 3_565 ?
C36 C32 1.36(5) 15_554 ?
C36 C34 1.38(6) 2_665 ?
